data_4029589
loop_
_publ_author_name
'Mishra, Kunj B.'
'Tiwari, Vinod K.'

_publ_section_title
;
 Click chemistry inspired synthesis of morpholine-fused triazoles.
;
_journal_issue 12
_journal_name_full 'The Journal of organic chemistry'
_journal_page_first 5752
_journal_page_last 5762
_journal_paper_doi 10.1021/jo500890w
_journal_volume 79
_journal_year 2014
_chemical_formula_moiety 'C18 H26 N6 O6'
_chemical_formula_sum 'C18 H26 N6 O6'
_chemical_formula_weight 422.45
_chemical_name_systematic
;
 ?
;
_space_group_IT_number 4
_symmetry_space_group_name_Hall 'P 2yb'
_symmetry_space_group_name_H-M 'P 1 21 1'
_atom_sites_solution_hydrogens geom
_atom_sites_solution_primary direct
_atom_sites_solution_secondary difmap
_audit_creation_method SHELXL-97
_cell_angle_alpha 90.00
_cell_angle_beta 105.83(3)
_cell_angle_gamma 90.00
_cell_formula_units_Z 4
_cell_length_a 16.973(6)
_cell_length_b 6.849(2)
_cell_length_c 18.923(7)
_cell_measurement_temperature 293(2)
_cell_volume 2116.3(13)
_computing_structure_refinement 'SHELXL-97 (Sheldrick, 1997)'
_diffrn_ambient_temperature 293(2)
_diffrn_measured_fraction_theta_full 25.24
_diffrn_measured_fraction_theta_max 25.24
_diffrn_radiation_monochromator graphite
_diffrn_radiation_source 'fine-focus sealed tube'
_diffrn_radiation_type MoK\a
_diffrn_radiation_wavelength 0.71073
_diffrn_reflns_av_R_equivalents 0.0506
_diffrn_reflns_av_sigmaI/netI 0.1392
_diffrn_reflns_limit_h_max 18
_diffrn_reflns_limit_h_min -21
_diffrn_reflns_limit_k_max 8
_diffrn_reflns_limit_k_min -9
_diffrn_reflns_limit_l_max 23
_diffrn_reflns_limit_l_min -24
_diffrn_reflns_number 10349
_diffrn_reflns_theta_full 29.65
_diffrn_reflns_theta_max 29.65
_diffrn_reflns_theta_min 3.18
_exptl_absorpt_coefficient_mu 0.101
_exptl_absorpt_correction_T_max 1.00000
_exptl_absorpt_correction_T_min 0.50358
_exptl_crystal_density_diffrn 1.326
_exptl_crystal_density_method 'not measured'
_exptl_crystal_F_000 1120
_refine_diff_density_max 0.311
_refine_diff_density_min -0.254
_refine_diff_density_rms 0.040
_refine_ls_abs_structure_details 'Flack H D (1983), Acta Cryst. A39, 876-881'
_refine_ls_abs_structure_Flack -2(2)
_refine_ls_extinction_method none
_refine_ls_goodness_of_fit_ref 0.933
_refine_ls_hydrogen_treatment mixed
_refine_ls_matrix_type full
_refine_ls_number_parameters 541
_refine_ls_number_reflns 7082
_refine_ls_number_restraints 1
_refine_ls_restrained_S_all 0.933
_refine_ls_R_factor_all 0.2575
_refine_ls_R_factor_gt 0.0666
_refine_ls_shift/su_max 0.10
_refine_ls_shift/su_mean 0.172
_refine_ls_structure_factor_coef Fsqd
_refine_ls_weighting_details 'calc w=1/[\s^2^(Fo^2^)+(0.0456P)^2^+0.0000P] where P=(Fo^2^+2Fc^2^)/3'
_refine_ls_weighting_scheme calc
_refine_ls_wR_factor_gt 0.1296
_refine_ls_wR_factor_ref 0.2207
_reflns_number_gt 1688
_reflns_number_total 7082
_reflns_threshold_expression >2sigma(I)
_cod_data_source_file jo500890w_si_002.cif
_cod_data_source_block shelxl-3
_cod_depositor_comments 'Adding full bibliography for 4029587--4029590.cif.'
_cod_original_cell_volume 2116.3(12)
_cod_original_sg_symbol_H-M 'P 21'
_cod_database_code 4029589

loop_
_symmetry_equiv_pos_as_xyz
'x, y, z'
'-x, y+1/2, -z'

loop_
_atom_site_label
_atom_site_type_symbol
_atom_site_fract_x
_atom_site_fract_y
_atom_site_fract_z
_atom_site_U_iso_or_equiv
_atom_site_adp_type
_atom_site_occupancy
_atom_site_symmetry_multiplicity
_atom_site_calc_flag
_atom_site_refinement_flags
O8 O 0.7442(4) -1.3732(9) 0.8476(3) 0.0647(19) Uani 1 1 d .
O2 O 0.2556(4) -0.8729(9) 0.6518(4) 0.0658(19) Uani 1 1 d .
O4 O 0.1208(4) -1.2927(11) 0.6132(3) 0.0711(19) Uani 1 1 d .
O10 O 0.8784(4) -1.7936(11) 0.8868(3) 0.0674(18) Uani 1 1 d .
O3 O 0.0005(4) -1.1088(10) 0.5935(4) 0.074(2) Uani 1 1 d .
O12 O 0.9248(4) -1.8627(10) 0.7398(4) 0.077(2) Uani 1 1 d .
O9 O 0.9990(4) -1.6094(10) 0.9058(3) 0.069(2) Uani 1 1 d .
O11 O 0.7922(4) -1.7849(14) 0.7216(4) 0.082(2) Uani 1 1 d .
O6 O 0.2069(4) -1.2881(13) 0.7783(4) 0.084(2) Uani 1 1 d .
N1 N 0.6273(5) -0.9451(13) 0.8521(4) 0.067(2) Uani 1 1 d .
O5 O 0.0740(4) -1.3613(12) 0.7599(4) 0.082(2) Uani 1 1 d .
N9 N 0.3765(5) -0.0731(13) 0.9128(5) 0.069(3) Uani 1 1 d .
N2 N 0.5653(5) -0.8827(13) 0.7980(5) 0.066(2) Uani 1 1 d .
N3 N 0.5678(5) -0.9742(13) 0.7379(4) 0.058(2) Uani 1 1 d .
N10 N 0.4297(5) -0.4761(13) 0.7611(4) 0.059(2) Uani 1 1 d .
N4 N 0.6242(5) -0.5729(13) 0.5857(4) 0.058(2) Uani 1 1 d .
C11 C 0.6697(6) -1.0814(14) 0.8255(6) 0.061(3) Uani 1 1 d .
C23 C 0.1840(5) -1.1665(15) 0.6555(5) 0.057(3) Uani 1 1 d .
H23 H 0.2378 -1.2279 0.6627 0.069 Uiso 1 1 calc R
C5 C 0.8190(6) -1.6656(16) 0.8443(5) 0.061(3) Uani 1 1 d .
H5 H 0.7652 -1.7265 0.8375 0.073 Uiso 1 1 calc R
N12 N 0.3719(5) -0.4435(14) 0.6465(4) 0.064(2) Uani 1 1 d .
N11 N 0.4335(5) -0.3831(13) 0.7010(5) 0.067(3) Uani 1 1 d .
C24 C 0.1815(5) -0.9700(15) 0.6160(5) 0.060(3) Uani 1 1 d .
H24A H 0.1780 -0.9902 0.5645 0.072 Uiso 1 1 calc R
H24B H 0.1346 -0.8938 0.6196 0.072 Uiso 1 1 calc R
N6 N 0.6847(7) -0.3707(16) 0.5314(5) 0.099(4) Uani 1 1 d .
O1 O 0.4249(4) -0.4403(13) 0.9135(5) 0.121(3) Uani 1 1 d .
C3 C 0.9254(6) -1.6960(17) 0.7845(5) 0.063(3) Uani 1 1 d .
H3 H 0.9589 -1.5886 0.7743 0.075 Uiso 1 1 calc R
C21 C 0.0734(6) -1.1962(16) 0.7135(5) 0.063(3) Uani 1 1 d .
H21 H 0.0408 -1.0877 0.7242 0.076 Uiso 1 1 calc R
C29 C 0.3309(5) -0.5817(14) 0.6742(5) 0.051(2) Uani 1 1 d .
C12 C 0.6332(6) -1.0973(16) 0.7520(5) 0.065(3) Uani 1 1 d .
H12 H 0.6495 -1.1759 0.7186 0.077 Uiso 1 1 calc R
C18 C 0.5920(6) -0.6496(14) 0.6451(5) 0.062(3) Uani 1 1 d .
H18A H 0.5561 -0.5546 0.6584 0.074 Uiso 1 1 calc R
H18B H 0.6365 -0.6788 0.6882 0.074 Uiso 1 1 calc R
C28 C 0.2562(6) -0.6776(15) 0.6274(6) 0.080(3) Uani 1 1 d .
H28A H 0.2076 -0.6095 0.6317 0.095 Uiso 1 1 calc R
H28B H 0.2569 -0.6751 0.5763 0.095 Uiso 1 1 calc R
C31 C 0.4924(7) -0.4354(17) 0.8302(5) 0.087(4) Uani 1 1 d .
H31A H 0.5333 -0.3538 0.8177 0.104 Uiso 1 1 calc R
H31B H 0.5189 -0.5590 0.8469 0.104 Uiso 1 1 calc R
C25 C 0.1493(7) -1.3727(17) 0.8137(6) 0.082(4) Uani 1 1 d .
C20 C 0.0475(6) -1.2541(16) 0.6360(5) 0.065(3) Uani 1 1 d .
H20 H 0.0150 -1.3740 0.6311 0.078 Uiso 1 1 calc R
C10 C 0.7428(6) -1.1758(15) 0.8712(5) 0.073(3) Uani 1 1 d .
H10A H 0.7913 -1.1077 0.8667 0.087 Uiso 1 1 calc R
H10B H 0.7421 -1.1721 0.9222 0.087 Uiso 1 1 calc R
C36 C 0.4105(6) -0.1515(14) 0.8557(5) 0.057(3) Uani 1 1 d .
H36A H 0.4420 -0.0549 0.8376 0.069 Uiso 1 1 calc R
H36B H 0.3685 -0.2060 0.8149 0.069 Uiso 1 1 calc R
C4 C 0.8332(5) -1.6414(15) 0.7709(5) 0.059(3) Uani 1 1 d .
H4 H 0.8209 -1.5089 0.7515 0.071 Uiso 1 1 calc R
C30 C 0.3691(6) -0.5993(15) 0.7467(5) 0.058(3) Uani 1 1 d .
H30 H 0.3547 -0.6832 0.7798 0.070 Uiso 1 1 calc R
N7 N 0.3159(6) 0.1249(16) 0.9699(6) 0.091(4) Uani 1 1 d .
C34 C 0.3766(6) -0.1622(18) 0.9757(6) 0.072(3) Uani 1 1 d .
C13 C 0.5073(6) -0.9352(18) 0.6680(5) 0.080(4) Uani 1 1 d .
H13A H 0.4634 -0.8559 0.6765 0.097 Uiso 1 1 calc R
H13B H 0.4839 -1.0574 0.6461 0.097 Uiso 1 1 calc R
C6 C 0.8183(6) -1.4711(15) 0.8832(5) 0.068(3) Uani 1 1 d .
H6A H 0.8214 -1.4927 0.9346 0.081 Uiso 1 1 calc R
H6B H 0.8651 -1.3927 0.8805 0.081 Uiso 1 1 calc R
C22 C 0.1641(6) -1.1447(15) 0.7290(6) 0.064(3) Uani 1 1 d .
H22 H 0.1757 -1.0126 0.7491 0.077 Uiso 1 1 calc R
C16 C 0.6233(6) -0.6600(19) 0.5237(6) 0.066(3) Uani 1 1 d .
C7 C 0.8486(6) -1.8717(18) 0.6865(6) 0.074(4) Uani 1 1 d .
N8 N 0.3397(6) 0.1009(15) 0.9093(5) 0.090(3) Uani 1 1 d .
N5 N 0.6609(6) -0.3970(16) 0.5915(5) 0.094(3) Uani 1 1 d .
C2 C 0.9510(6) -1.7627(16) 0.8639(6) 0.072(3) Uani 1 1 d .
H2 H 0.9830 -1.8834 0.8689 0.086 Uiso 1 1 calc R
C35 C 0.3393(6) -0.037(2) 1.0124(6) 0.086(4) Uani 1 1 d .
H35 H 0.3314 -0.0575 1.0585 0.104 Uiso 1 1 calc R
C17 C 0.6618(6) -0.533(2) 0.4884(6) 0.084(4) Uani 1 1 d .
H17 H 0.6709 -0.5532 0.4427 0.101 Uiso 1 1 calc R
C32 C 0.4709(7) -0.3270(19) 0.9067(13) 0.234(12) Uani 1 1 d .
H32 H 0.5159 -0.2895 0.9491 0.280 Uiso 1 1 calc R
C15 C 0.5836(8) -0.858(2) 0.5077(6) 0.102(5) Uani 1 1 d .
H15A H 0.5354 -0.8490 0.4661 0.122 Uiso 1 1 calc R
H15B H 0.6215 -0.9490 0.4952 0.122 Uiso 1 1 calc R
C14 C 0.5458(8) -0.8307(19) 0.6161(4) 0.097(4) Uani 1 1 d .
H14 H 0.4962 -0.7685 0.5855 0.116 Uiso 1 1 calc R
C27 C 0.1486(7) -1.255(2) 0.8813(5) 0.113(5) Uani 1 1 d .
H27A H 0.2008 -1.2665 0.9171 0.170 Uiso 1 1 calc R
H27B H 0.1064 -1.3032 0.9017 0.170 Uiso 1 1 calc R
H27C H 0.1382 -1.1202 0.8680 0.170 Uiso 1 1 calc R
C9 C 0.8274(7) -2.0829(19) 0.6698(7) 0.121(6) Uani 1 1 d .
H9A H 0.7762 -2.0920 0.6326 0.181 Uiso 1 1 calc R
H9B H 0.8229 -2.1476 0.7135 0.181 Uiso 1 1 calc R
H9C H 0.8697 -2.1439 0.6526 0.181 Uiso 1 1 calc R
C33 C 0.4177(7) -0.3574(19) 0.9932(6) 0.089(4) Uani 1 1 d .
H33A H 0.3851 -0.4446 1.0142 0.107 Uiso 1 1 calc R
H33B H 0.4715 -0.3435 1.0276 0.107 Uiso 1 1 calc R
C26 C 0.1751(7) -1.5864(19) 0.8296(7) 0.120(5) Uani 1 1 d .
H26A H 0.2264 -1.5916 0.8670 0.179 Uiso 1 1 calc R
H26B H 0.1811 -1.6468 0.7856 0.179 Uiso 1 1 calc R
H26C H 0.1341 -1.6545 0.8463 0.179 Uiso 1 1 calc R
C8 C 0.8515(7) -1.758(2) 0.6199(5) 0.121(5) Uani 1 1 d .
H8A H 0.7996 -1.7679 0.5836 0.182 Uiso 1 1 calc R
H8B H 0.8936 -1.8105 0.6003 0.182 Uiso 1 1 calc R
H8C H 0.8631 -1.6239 0.6330 0.182 Uiso 1 1 calc R
C19 C -0.0395(6) -1.163(2) 0.5199(5) 0.112(5) Uani 1 1 d .
H19A H -0.0712 -1.0550 0.4949 0.168 Uiso 1 1 calc R
H19B H -0.0750 -1.2722 0.5200 0.168 Uiso 1 1 calc R
H19C H 0.0007 -1.1987 0.4950 0.168 Uiso 1 1 calc R
C1 C 1.0378(7) -1.6667(19) 0.9800(5) 0.108(5) Uani 1 1 d .
H1A H 1.0705 -1.5607 1.0055 0.163 Uiso 1 1 calc R
H1B H 1.0721 -1.7781 0.9800 0.163 Uiso 1 1 calc R
H1C H 0.9967 -1.6996 1.0043 0.163 Uiso 1 1 calc R
O7 O 0.5609(8) -0.9277(16) 0.5705(6) 0.200(7) Uani 1 1 d .

loop_
_atom_site_aniso_label
_atom_site_aniso_U_11
_atom_site_aniso_U_22
_atom_site_aniso_U_33
_atom_site_aniso_U_23
_atom_site_aniso_U_13
_atom_site_aniso_U_12
O8 0.054(4) 0.043(5) 0.092(5) -0.017(4) 0.010(4) 0.005(3)
O2 0.043(4) 0.048(5) 0.102(5) 0.000(4) 0.011(4) 0.006(3)
O4 0.061(4) 0.048(4) 0.100(5) -0.016(4) 0.014(4) 0.008(4)
O10 0.055(4) 0.058(5) 0.090(5) 0.017(4) 0.021(4) 0.010(4)
O3 0.056(4) 0.056(5) 0.100(6) -0.005(4) 0.004(4) 0.013(4)
O12 0.050(4) 0.076(6) 0.097(5) -0.032(5) 0.008(4) 0.014(4)
O9 0.061(4) 0.070(6) 0.069(5) 0.006(4) 0.003(4) 0.002(4)
O11 0.041(4) 0.112(7) 0.097(5) -0.044(5) 0.025(4) 0.001(5)
O6 0.056(4) 0.089(6) 0.098(5) 0.031(5) 0.008(4) 0.003(5)
N1 0.072(6) 0.062(6) 0.070(5) -0.012(5) 0.024(5) 0.008(5)
O5 0.045(4) 0.099(7) 0.088(5) 0.021(5) -0.005(4) -0.009(4)
N9 0.086(7) 0.050(6) 0.068(6) 0.004(5) 0.015(5) 0.013(5)
N2 0.072(6) 0.058(7) 0.077(5) -0.006(5) 0.038(5) -0.001(5)
N3 0.061(5) 0.051(6) 0.066(6) -0.006(5) 0.026(4) -0.002(5)
N10 0.057(5) 0.059(6) 0.061(5) -0.012(5) 0.020(4) -0.004(5)
N4 0.056(5) 0.055(6) 0.065(6) 0.006(5) 0.022(4) -0.009(5)
C11 0.069(7) 0.039(6) 0.074(7) -0.012(6) 0.016(6) 0.015(5)
C23 0.037(5) 0.042(6) 0.091(7) -0.010(6) 0.014(5) 0.004(5)
C5 0.056(7) 0.049(7) 0.075(7) 0.001(6) 0.012(5) -0.005(6)
N12 0.069(6) 0.063(6) 0.064(5) 0.009(5) 0.025(5) 0.006(5)
N11 0.070(6) 0.066(8) 0.074(5) 0.009(5) 0.035(5) -0.006(5)
C24 0.051(6) 0.051(7) 0.080(7) 0.004(6) 0.020(5) -0.002(5)
N6 0.130(9) 0.081(9) 0.084(7) 0.013(7) 0.027(7) -0.028(7)
O1 0.059(4) 0.086(6) 0.208(9) -0.056(7) 0.019(5) -0.024(5)
C3 0.058(7) 0.054(8) 0.076(7) -0.013(6) 0.018(6) 0.001(6)
C21 0.050(6) 0.053(7) 0.081(8) 0.005(6) 0.008(5) 0.018(5)
C29 0.050(6) 0.042(6) 0.062(6) 0.005(5) 0.018(5) 0.023(5)
C12 0.073(7) 0.058(8) 0.070(7) -0.015(6) 0.033(6) 0.000(6)
C18 0.071(7) 0.054(7) 0.061(6) -0.018(6) 0.018(5) 0.002(6)
C28 0.067(8) 0.049(7) 0.110(9) 0.018(7) 0.003(6) 0.005(6)
C31 0.097(9) 0.069(8) 0.095(8) -0.017(7) 0.029(7) 0.042(7)
C25 0.078(8) 0.070(9) 0.098(8) 0.037(7) 0.026(7) -0.016(7)
C20 0.053(6) 0.053(7) 0.095(8) -0.004(7) 0.032(6) -0.005(6)
C10 0.079(8) 0.047(7) 0.090(8) -0.015(7) 0.020(6) 0.001(6)
C36 0.074(7) 0.051(7) 0.056(6) -0.015(5) 0.032(5) -0.009(6)
C4 0.046(5) 0.050(7) 0.081(7) -0.004(6) 0.014(5) 0.005(5)
C30 0.054(6) 0.051(7) 0.078(7) 0.008(6) 0.033(6) 0.003(6)
N7 0.089(7) 0.087(10) 0.103(8) -0.031(7) 0.037(6) 0.022(7)
C34 0.070(7) 0.071(9) 0.090(8) 0.005(7) 0.045(6) 0.023(7)
C13 0.084(8) 0.089(9) 0.057(6) 0.012(7) -0.001(5) -0.016(7)
C6 0.058(6) 0.049(7) 0.093(8) -0.002(6) 0.017(6) -0.003(5)
C22 0.049(6) 0.044(7) 0.097(8) -0.009(6) 0.014(6) 0.003(5)
C16 0.056(6) 0.082(9) 0.054(7) -0.002(7) 0.004(5) -0.003(6)
C7 0.044(6) 0.089(11) 0.081(7) -0.015(7) 0.001(6) -0.026(6)
N8 0.121(9) 0.062(7) 0.089(7) 0.000(6) 0.030(6) 0.039(6)
N5 0.118(9) 0.062(8) 0.107(8) 0.006(7) 0.041(7) -0.030(6)
C2 0.062(7) 0.050(7) 0.098(9) -0.002(7) 0.014(6) 0.007(6)
C35 0.062(7) 0.124(12) 0.069(8) 0.004(8) 0.010(6) 0.021(8)
C17 0.065(7) 0.131(13) 0.057(7) 0.012(8) 0.018(6) -0.016(8)
C32 0.051(7) 0.048(8) 0.62(4) -0.132(15) 0.130(14) -0.024(7)
C15 0.126(11) 0.096(13) 0.095(9) -0.046(8) 0.051(8) -0.035(9)
C14 0.165(11) 0.103(10) 0.021(4) -0.015(6) 0.021(5) -0.055(10)
C27 0.105(10) 0.150(15) 0.079(8) -0.008(9) 0.017(7) -0.044(10)
C9 0.098(11) 0.102(13) 0.171(14) -0.067(11) 0.050(10) -0.033(9)
C33 0.101(9) 0.095(12) 0.097(8) 0.027(8) 0.069(7) 0.011(8)
C26 0.126(12) 0.088(12) 0.162(13) 0.054(10) 0.067(10) 0.031(9)
C8 0.111(10) 0.158(16) 0.084(9) 0.011(10) 0.007(7) 0.040(10)
C19 0.089(9) 0.125(12) 0.083(8) -0.015(9) -0.042(6) -0.019(9)
C1 0.120(11) 0.100(11) 0.082(9) 0.000(8) -0.012(7) 0.009(9)
O7 0.331(15) 0.150(11) 0.216(10) -0.142(10) 0.242(11) -0.164(11)

loop_
_atom_type_symbol
_atom_type_description
_atom_type_scat_dispersion_real
_atom_type_scat_dispersion_imag
_atom_type_scat_source
C C 0.0033 0.0016 'International Tables Vol C Tables 4.2.6.8 and 6.1.1.4'
H H 0.0000 0.0000 'International Tables Vol C Tables 4.2.6.8 and 6.1.1.4'
N N 0.0061 0.0033 'International Tables Vol C Tables 4.2.6.8 and 6.1.1.4'
O O 0.0106 0.0060 'International Tables Vol C Tables 4.2.6.8 and 6.1.1.4'

loop_
_geom_angle_atom_site_label_1
_geom_angle_atom_site_label_2
_geom_angle_atom_site_label_3
_geom_angle
C10 O8 C6 112.8(7)
C24 O2 C28 111.8(7)
C23 O4 C20 107.2(7)
C5 O10 C2 106.1(8)
C20 O3 C19 115.2(9)
C7 O12 C3 108.5(8)
C2 O9 C1 112.4(8)
C4 O11 C7 109.1(7)
C22 O6 C25 107.1(8)
N2 N1 C11 109.0(8)
C25 O5 C21 110.1(8)
C34 N9 N8 109.7(9)
C34 N9 C36 125.9(9)
N8 N9 C36 124.3(9)
N3 N2 N1 108.1(8)
N2 N3 C12 110.1(8)
N2 N3 C13 121.1(9)
C12 N3 C13 128.7(9)
C30 N10 N11 110.8(8)
C30 N10 C31 130.4(10)
N11 N10 C31 118.7(9)
C16 N4 N5 111.8(9)
C16 N4 C18 127.1(9)
N5 N4 C18 121.1(9)
N1 C11 C12 107.1(9)
N1 C11 C10 122.5(10)
C12 C11 C10 130.3(10)
O4 C23 C22 104.4(8)
O4 C23 C24 109.8(7)
C22 C23 C24 112.0(8)
O4 C23 H23 110.2
C22 C23 H23 110.0
C24 C23 H23 110.3
O10 C5 C4 109.3(8)
O10 C5 C6 111.5(8)
C4 C5 C6 112.3(9)
O10 C5 H5 107.8
C4 C5 H5 108.1
C6 C5 H5 107.7
N11 N12 C29 107.3(8)
N12 N11 N10 107.9(8)
O2 C24 C23 105.9(7)
O2 C24 H24A 110.4
C23 C24 H24A 110.5
O2 C24 H24B 110.7
C23 C24 H24B 110.6
H24A C24 H24B 108.7
N5 N6 C17 107.3(11)
C32 O1 C33 95.4(12)
O12 C3 C2 107.6(9)
O12 C3 C4 104.5(7)
C2 C3 C4 103.8(8)
O12 C3 H3 113.4
C2 C3 H3 113.5
C4 C3 H3 113.3
O5 C21 C20 110.6(9)
O5 C21 C22 103.1(7)
C20 C21 C22 105.4(9)
O5 C21 H21 112.4
C20 C21 H21 112.3
C22 C21 H21 112.4
C30 C29 N12 107.3(8)
C30 C29 C28 131.2(10)
N12 C29 C28 121.4(9)
N3 C12 C11 105.7(8)
N3 C12 H12 127.1
C11 C12 H12 127.2
N4 C18 C14 106.5(8)
N4 C18 H18A 110.5
C14 C18 H18A 110.5
N4 C18 H18B 110.4
C14 C18 H18B 110.3
H18A C18 H18B 108.6
O2 C28 C29 107.7(8)
O2 C28 H28A 110.2
C29 C28 H28A 110.1
O2 C28 H28B 110.1
C29 C28 H28B 110.2
H28A C28 H28B 108.5
N10 C31 C32 123.5(9)
N10 C31 H31A 106.6
C32 C31 H31A 106.7
N10 C31 H31B 106.1
C32 C31 H31B 106.4
H31A C31 H31B 106.5
O5 C25 O6 103.8(8)
O5 C25 C27 111.6(10)
O6 C25 C27 109.8(9)
O5 C25 C26 110.6(10)
O6 C25 C26 106.2(10)
C27 C25 C26 114.2(11)
O3 C20 O4 111.3(8)
O3 C20 C21 110.7(9)
O4 C20 C21 107.4(8)
O3 C20 H20 109.1
O4 C20 H20 109.2
C21 C20 H20 109.0
O8 C10 C11 108.7(8)
O8 C10 H10A 109.9
C11 C10 H10A 110.0
O8 C10 H10B 110.0
C11 C10 H10B 109.9
H10A C10 H10B 108.3
N9 C36 C32 97.9(9)
N9 C36 H36A 112.1
C32 C36 H36A 112.2
N9 C36 H36B 112.2
C32 C36 H36B 112.1
H36A C36 H36B 109.9
O11 C4 C5 111.6(9)
O11 C4 C3 103.6(8)
C5 C4 C3 103.4(8)
O11 C4 H4 112.4
C5 C4 H4 112.7
C3 C4 H4 112.5
N10 C30 C29 106.7(9)
N10 C30 H30 126.7
C29 C30 H30 126.6
N8 N7 C35 107.5(10)
N9 C34 C35 106.1(11)
N9 C34 C33 119.3(10)
C35 C34 C33 134.5(11)
N3 C13 C14 110.8(8)
N3 C13 H13A 109.2
C14 C13 H13A 109.2
N3 C13 H13B 109.8
C14 C13 H13B 109.6
H13A C13 H13B 108.1
O8 C6 C5 107.8(7)
O8 C6 H6A 110.4
C5 C6 H6A 110.2
O8 C6 H6B 110.0
C5 C6 H6B 110.0
H6A C6 H6B 108.5
O6 C22 C23 109.4(8)
O6 C22 C21 106.0(8)
C23 C22 C21 105.3(8)
O6 C22 H22 112.0
C23 C22 H22 111.8
C21 C22 H22 111.9
N4 C16 C17 104.9(11)
N4 C16 C15 118.9(11)
C17 C16 C15 136.2(12)
O12 C7 O11 104.4(8)
O12 C7 C8 110.2(9)
O11 C7 C8 110.8(10)
O12 C7 C9 108.2(10)
O11 C7 C9 110.2(9)
C8 C7 C9 112.5(11)
N7 N8 N9 108.4(10)
N6 N5 N4 107.1(10)
O9 C2 O10 110.5(8)
O9 C2 C3 107.0(9)
O10 C2 C3 107.9(8)
O9 C2 H2 110.4
O10 C2 H2 110.4
C3 C2 H2 110.5
N7 C35 C34 108.2(10)
N7 C35 H35 126.1
C34 C35 H35 125.7
C16 C17 N6 108.9(10)
C16 C17 H17 125.8
N6 C17 H17 125.4
O1 C32 C36 102.8(11)
O1 C32 C31 96.3(12)
C36 C32 C31 93.4(13)
O1 C32 H32 119.5
C36 C32 H32 119.8
C31 C32 H32 119.6
O7 C15 C16 109.9(9)
O7 C15 H15A 109.9
C16 C15 H15A 109.9
O7 C15 H15B 109.4
C16 C15 H15B 109.6
H15A C15 H15B 108.2
O7 C14 C18 123.0(11)
O7 C14 C13 115.7(11)
C18 C14 C13 115.8(8)
O7 C14 H14 97.9
C18 C14 H14 97.7
C13 C14 H14 98.0
C25 C27 H27A 109.2
C25 C27 H27B 109.7
H27A C27 H27B 109.5
C25 C27 H27C 109.5
H27A C27 H27C 109.5
H27B C27 H27C 109.5
C7 C9 H9A 109.8
C7 C9 H9B 109.3
H9A C9 H9B 109.5
C7 C9 H9C 109.3
H9A C9 H9C 109.5
H9B C9 H9C 109.5
C34 C33 O1 104.5(8)
C34 C33 H33A 110.9
O1 C33 H33A 111.1
C34 C33 H33B 110.6
O1 C33 H33B 110.8
H33A C33 H33B 108.9
C25 C26 H26A 109.2
C25 C26 H26B 109.6
H26A C26 H26B 109.5
C25 C26 H26C 109.6
H26A C26 H26C 109.5
H26B C26 H26C 109.5
C7 C8 H8A 109.7
C7 C8 H8B 109.2
H8A C8 H8B 109.5
C7 C8 H8C 109.5
H8A C8 H8C 109.5
H8B C8 H8C 109.5
O3 C19 H19A 109.7
O3 C19 H19B 109.4
H19A C19 H19B 109.5
O3 C19 H19C 109.3
H19A C19 H19C 109.5
H19B C19 H19C 109.5
O9 C1 H1A 109.3
O9 C1 H1B 109.6
H1A C1 H1B 109.5
O9 C1 H1C 109.6
H1A C1 H1C 109.5
H1B C1 H1C 109.5
C14 O7 C15 126.0(12)

loop_
_geom_bond_atom_site_label_1
_geom_bond_atom_site_label_2
_geom_bond_distance
O8 C10 1.426(11)
O8 C6 1.423(10)
O2 C24 1.421(10)
O2 C28 1.416(11)
O4 C23 1.439(10)
O4 C20 1.447(10)
O10 C5 1.410(10)
O10 C2 1.429(11)
O3 C20 1.387(11)
O3 C19 1.423(10)
O12 C7 1.407(10)
O12 C3 1.419(11)
O9 C2 1.429(11)
O9 C1 1.434(10)
O11 C4 1.401(11)
O11 C7 1.434(12)
O6 C22 1.412(11)
O6 C25 1.450(12)
N1 N2 1.322(10)
N1 C11 1.357(11)
O5 C25 1.402(12)
O5 C21 1.431(11)
N9 C34 1.338(12)
N9 N8 1.339(11)
N9 C36 1.459(11)
N2 N3 1.309(10)
N3 C12 1.360(11)
N3 C13 1.462(10)
N10 C30 1.300(11)
N10 N11 1.320(10)
N10 C31 1.471(11)
N4 C16 1.314(12)
N4 N5 1.347(12)
N4 C18 1.474(11)
C11 C12 1.363(11)
C11 C10 1.456(12)
C23 C22 1.525(12)
C23 C24 1.535(13)
C23 H23 0.9800
C5 C4 1.483(12)
C5 C6 1.524(13)
C5 H5 0.9800
N12 N11 1.320(10)
N12 C29 1.362(11)
C24 H24A 0.9700
C24 H24B 0.9700
N6 N5 1.320(11)
N6 C17 1.369(15)
O1 C32 1.132(15)
O1 C33 1.647(12)
C3 C2 1.518(13)
C3 C4 1.561(12)
C3 H3 0.9800
C21 C20 1.466(12)
C21 C22 1.528(12)
C21 H21 0.9800
C29 C30 1.354(11)
C29 C28 1.486(12)
C12 H12 0.9300
C18 C14 1.490(14)
C18 H18A 0.9700
C18 H18B 0.9700
C28 H28A 0.9700
C28 H28B 0.9700
C31 C32 1.752(19)
C31 H31A 0.9700
C31 H31B 0.9700
C25 C27 1.515(14)
C25 C26 1.534(15)
C20 H20 0.9800
C10 H10A 0.9700
C10 H10B 0.9700
C36 C32 1.70(2)
C36 H36A 0.9700
C36 H36B 0.9700
C4 H4 0.9800
C30 H30 0.9300
N7 N8 1.327(11)
N7 C35 1.361(15)
C34 C35 1.365(14)
C34 C33 1.502(14)
C13 C14 1.501(13)
C13 H13A 0.9700
C13 H13B 0.9700
C6 H6A 0.9700
C6 H6B 0.9700
C22 H22 0.9800
C16 C17 1.366(14)
C16 C15 1.508(15)
C7 C8 1.493(14)
C7 C9 1.503(15)
C2 H2 0.9800
C35 H35 0.9300
C17 H17 0.9300
C32 H32 0.9800
C15 O7 1.428(12)
C15 H15A 0.9700
C15 H15B 0.9700
C14 O7 1.172(11)
C14 H14 0.9800
C27 H27A 0.9600
C27 H27B 0.9600
C27 H27C 0.9600
C9 H9A 0.9600
C9 H9B 0.9600
C9 H9C 0.9600
C33 H33A 0.9700
C33 H33B 0.9700
C26 H26A 0.9600
C26 H26B 0.9600
C26 H26C 0.9600
C8 H8A 0.9600
C8 H8B 0.9600
C8 H8C 0.9600
C19 H19A 0.9600
C19 H19B 0.9600
C19 H19C 0.9600
C1 H1A 0.9600
C1 H1B 0.9600
C1 H1C 0.9600

loop_
_geom_torsion_atom_site_label_1
_geom_torsion_atom_site_label_2
_geom_torsion_atom_site_label_3
_geom_torsion_atom_site_label_4
_geom_torsion
C11 N1 N2 N3 -0.6(11)
N1 N2 N3 C12 -0.9(11)
N1 N2 N3 C13 -179.5(8)
N2 N1 C11 C12 1.9(11)
N2 N1 C11 C10 178.6(9)
C20 O4 C23 C22 32.0(10)
C20 O4 C23 C24 -88.3(9)
C2 O10 C5 C4 32.4(10)
C2 O10 C5 C6 -92.3(9)
C29 N12 N11 N10 -1.8(10)
C30 N10 N11 N12 2.0(11)
C31 N10 N11 N12 179.6(8)
C28 O2 C24 C23 -171.8(9)
O4 C23 C24 O2 -167.3(7)
C22 C23 C24 O2 77.2(9)
C7 O12 C3 C2 128.2(9)
C7 O12 C3 C4 18.3(11)
C25 O5 C21 C20 129.2(9)
C25 O5 C21 C22 17.0(11)
N11 N12 C29 C30 0.9(10)
N11 N12 C29 C28 178.5(9)
N2 N3 C12 C11 2.0(11)
C13 N3 C12 C11 -179.6(9)
N1 C11 C12 N3 -2.3(11)
C10 C11 C12 N3 -178.7(11)
C16 N4 C18 C14 -9.1(14)
N5 N4 C18 C14 172.1(10)
C24 O2 C28 C29 173.2(8)
C30 C29 C28 O2 -37.2(14)
N12 C29 C28 O2 145.9(8)
C30 N10 C31 C32 -67.7(15)
N11 N10 C31 C32 115.3(12)
C21 O5 C25 O6 -30.1(11)
C21 O5 C25 C27 88.1(10)
C21 O5 C25 C26 -143.6(10)
C22 O6 C25 O5 31.6(11)
C22 O6 C25 C27 -87.8(11)
C22 O6 C25 C26 148.2(10)
C19 O3 C20 O4 71.0(11)
C19 O3 C20 C21 -169.6(8)
C23 O4 C20 O3 90.5(9)
C23 O4 C20 C21 -30.9(11)
O5 C21 C20 O3 143.7(8)
C22 C21 C20 O3 -105.5(9)
O5 C21 C20 O4 -94.5(9)
C22 C21 C20 O4 16.2(11)
C6 O8 C10 C11 173.0(8)
N1 C11 C10 O8 144.8(9)
C12 C11 C10 O8 -39.3(15)
C34 N9 C36 C32 -17.7(13)
N8 N9 C36 C32 162.7(10)
C7 O11 C4 C5 -130.2(9)
C7 O11 C4 C3 -19.6(11)
O10 C5 C4 O11 88.0(9)
C6 C5 C4 O11 -147.7(8)
O10 C5 C4 C3 -22.7(11)
C6 C5 C4 C3 101.6(9)
O12 C3 C4 O11 0.9(11)
C2 C3 C4 O11 -111.6(9)
O12 C3 C4 C5 117.4(9)
C2 C3 C4 C5 4.8(10)
N11 N10 C30 C29 -1.4(10)
C31 N10 C30 C29 -178.7(8)
N12 C29 C30 N10 0.3(10)
C28 C29 C30 N10 -176.9(10)
N8 N9 C34 C35 -0.8(14)
C36 N9 C34 C35 179.6(9)
N8 N9 C34 C33 -177.7(10)
C36 N9 C34 C33 2.7(17)
N2 N3 C13 C14 110.4(11)
C12 N3 C13 C14 -67.8(14)
C10 O8 C6 C5 -170.1(9)
O10 C5 C6 O8 -164.4(8)
C4 C5 C6 O8 72.6(10)
C25 O6 C22 C23 -134.4(9)
C25 O6 C22 C21 -21.3(11)
O4 C23 C22 O6 92.4(9)
C24 C23 C22 O6 -148.9(8)
O4 C23 C22 C21 -21.2(10)
C24 C23 C22 C21 97.5(9)
O5 C21 C22 O6 3.2(11)
C20 C21 C22 O6 -112.8(10)
O5 C21 C22 C23 119.1(9)
C20 C21 C22 C23 3.1(11)
N5 N4 C16 C17 0.2(13)
C18 N4 C16 C17 -178.6(9)
N5 N4 C16 C15 -179.3(10)
C18 N4 C16 C15 1.8(16)
C3 O12 C7 O11 -30.5(11)
C3 O12 C7 C8 88.6(11)
C3 O12 C7 C9 -147.9(10)
C4 O11 C7 O12 31.5(11)
C4 O11 C7 C8 -87.2(11)
C4 O11 C7 C9 147.5(10)
C35 N7 N8 N9 0.8(14)
C34 N9 N8 N7 0.0(14)
C36 N9 N8 N7 179.6(9)
C17 N6 N5 N4 0.3(14)
C16 N4 N5 N6 -0.3(13)
C18 N4 N5 N6 178.6(9)
C1 O9 C2 O10 72.0(10)
C1 O9 C2 C3 -170.7(8)
C5 O10 C2 O9 88.3(9)
C5 O10 C2 C3 -28.4(11)
O12 C3 C2 O9 144.6(8)
C4 C3 C2 O9 -105.0(9)
O12 C3 C2 O10 -96.4(9)
C4 C3 C2 O10 13.9(11)
N8 N7 C35 C34 -1.3(14)
N9 C34 C35 N7 1.3(14)
C33 C34 C35 N7 177.5(13)
N4 C16 C17 N6 -0.1(13)
C15 C16 C17 N6 179.4(13)
N5 N6 C17 C16 -0.1(15)
C33 O1 C32 C36 -94.3(12)
C33 O1 C32 C31 170.8(9)
N9 C36 C32 O1 72.7(14)
N9 C36 C32 C31 170.0(8)
N10 C31 C32 O1 57.7(17)
N10 C31 C32 C36 -45.6(12)
N4 C16 C15 O7 -6.7(17)
C17 C16 C15 O7 173.9(13)
N4 C18 C14 O7 27.2(18)
N4 C18 C14 C13 179.8(9)
N3 C13 C14 O7 101.5(14)
N3 C13 C14 C18 -53.1(15)
N9 C34 C33 O1 -18.9(14)
C35 C34 C33 O1 165.3(13)
C32 O1 C33 C34 67.7(12)
C18 C14 O7 C15 -39(2)
C13 C14 O7 C15 168.1(12)
C16 C15 O7 C14 26(2)
